data_4134755
loop_
_publ_author_name
'Liang, Xin-Ting'
'Chen, Jia-Hua'
'Yang, Zhen'

_publ_section_title
;
 Asymmetric Total Synthesis of (-)-Spirochensilide A.
;
_journal_name_full 'Journal of the American Chemical Society'
_journal_paper_doi 10.1021/jacs.0c02522
_journal_year 2020
_chemical_formula_moiety 'C53 H86 Br2 O6 Si3'
_chemical_formula_sum 'C53 H86 Br2 O6 Si3'
_chemical_formula_weight 1063.30
_space_group_crystal_system triclinic
_space_group_IT_number 2
_space_group_name_Hall '-P 1'
_space_group_name_H-M_alt 'P -1'
_atom_sites_solution_hydrogens geom
_atom_sites_solution_primary dual
_audit_creation_date 2019-09-03
_audit_creation_method
;
Olex2 1.3-alpha
(compiled 2019.08.16 svn.r3652 for OlexSys, GUI svn.r5895)
;
_cell_angle_alpha 73.227(2)
_cell_angle_beta 81.077(2)
_cell_angle_gamma 71.980(2)
_cell_formula_units_Z 2
_cell_length_a 11.6286(3)
_cell_length_b 15.8231(4)
_cell_length_c 17.4203(5)
_cell_measurement_reflns_used 13667
_cell_measurement_temperature 180.00(10)
_cell_measurement_theta_max 27.1230
_cell_measurement_theta_min 2.1540
_cell_volume 2910.80(14)
_computing_cell_refinement 'CrysAlisPro 1.171.39.29a (Rigaku OD, 2015)'
_computing_data_collection 'CrysAlisPro 1.171.39.29a (Rigaku OD, 2015)'
_computing_data_reduction 'CrysAlisPro 1.171.39.29a (Rigaku OD, 2015)'
_computing_molecular_graphics 'Olex2 1.3-alpha (Dolomanov et al., 2009)'
_computing_publication_material 'Olex2 1.3-alpha (Dolomanov et al., 2009)'
_computing_structure_refinement 'ShelXL 2018/3 (Sheldrick, 2015)'
_computing_structure_solution 'ShelXT 2018/3 (Sheldrick, 2015)'
_diffrn_ambient_environment N~2~
_diffrn_ambient_temperature 180.00(10)
_diffrn_detector 'CCD plate'
_diffrn_measured_fraction_theta_full 0.999
_diffrn_measured_fraction_theta_max 0.903
_diffrn_measurement_details
;
List of Runs (angles in degrees, time in seconds):

  # Type    Start    End  Width  t~exp~   \w     \q     \k     \f   Frames
--------------------------------------------------------------------------
  1  \w    -52.00 -18.00   0.50    4.00    --  -15.70  77.00 -30.00   68
  2  \w    -40.00 -12.00   0.50    4.00    --  -15.70  77.00-150.00   56
  3  \w    -57.00 -26.00   0.50    4.00    --  -15.70  77.00  60.00   62
  4  \w    -57.00  51.00   0.50    4.00    --  -15.70 -37.00-150.00  216
  5  \w    -56.00 -23.00   0.50    4.00    --  -15.70  77.00 150.00   66
  6  \w    -15.00  30.00   0.50    4.00    --  -15.70 -82.00 150.00   90
  7  \w    -26.00  27.00   0.50    4.00    --   15.80 -82.00-180.00  106
  8  \w    -35.00  52.00   0.50    4.00    --   15.80 -77.00  30.00  174
  9  \w     62.00  98.00   0.50    4.00    --   15.80 -19.00 120.00   72
 10  \w    -69.00   8.00   0.50    4.00    --   15.80 -19.00 120.00  154
 11  \w    -69.00  49.00   0.50    4.00    --   15.80 -57.00  60.00  236
;
_diffrn_measurement_device 'four-circle diffractometer'
_diffrn_measurement_device_type 'XtaLAB AFC12 (RINC): Kappa single'
_diffrn_measurement_method '\w scans'
_diffrn_orient_matrix_type 'CrysAlisPro convention (1999,Acta A55,543-557)'
_diffrn_orient_matrix_UB_11 -0.0152202000
_diffrn_orient_matrix_UB_12 0.0427953000
_diffrn_orient_matrix_UB_13 -0.0291593000
_diffrn_orient_matrix_UB_21 -0.0312868000
_diffrn_orient_matrix_UB_22 0.0218052000
_diffrn_orient_matrix_UB_23 0.0305609000
_diffrn_orient_matrix_UB_31 0.0540864000
_diffrn_orient_matrix_UB_32 0.0084363000
_diffrn_orient_matrix_UB_33 0.0058072000
_diffrn_radiation_monochromator graphite
_diffrn_radiation_probe x-ray
_diffrn_radiation_type 'Mo K\a'
_diffrn_radiation_wavelength 0.71073
_diffrn_reflns_av_R_equivalents 0.0315
_diffrn_reflns_av_unetI/netI 0.0495
_diffrn_reflns_Laue_measured_fraction_full 0.999
_diffrn_reflns_Laue_measured_fraction_max 0.903
_diffrn_reflns_limit_h_max 15
_diffrn_reflns_limit_h_min -15
_diffrn_reflns_limit_k_max 21
_diffrn_reflns_limit_k_min -20
_diffrn_reflns_limit_l_max 24
_diffrn_reflns_limit_l_min -19
_diffrn_reflns_number 41359
_diffrn_reflns_point_group_measured_fraction_full 0.999
_diffrn_reflns_point_group_measured_fraction_max 0.903
_diffrn_reflns_theta_full 25.242
_diffrn_reflns_theta_max 29.479
_diffrn_reflns_theta_min 2.140
_diffrn_source 'fine-focus sealed X-ray tube'
_diffrn_source_type 'Enhance (Mo) X-ray Source'
_exptl_absorpt_coefficient_mu 1.497
_exptl_absorpt_correction_T_max 1.00000
_exptl_absorpt_correction_T_min 0.54671
_exptl_absorpt_correction_type multi-scan
_exptl_absorpt_process_details
;
CrysAlisPro 1.171.39.29a (Rigaku Oxford Diffraction, 2015)
Empirical absorption correction using spherical harmonics,
 implemented in SCALE3 ABSPACK scaling algorithm.
;
_exptl_crystal_colour colourless
_exptl_crystal_colour_primary colourless
_exptl_crystal_density_diffrn 1.213
_exptl_crystal_description block
_exptl_crystal_F_000 1128
_exptl_crystal_size_max 0.4
_exptl_crystal_size_mid 0.2
_exptl_crystal_size_min 0.08
_refine_diff_density_max 0.919
_refine_diff_density_min -0.672
_refine_diff_density_rms 0.056
_refine_ls_extinction_method none
_refine_ls_goodness_of_fit_ref 1.038
_refine_ls_hydrogen_treatment constr
_refine_ls_matrix_type full
_refine_ls_number_parameters 637
_refine_ls_number_reflns 14604
_refine_ls_number_restraints 315
_refine_ls_restrained_S_all 1.053
_refine_ls_R_factor_all 0.0872
_refine_ls_R_factor_gt 0.0500
_refine_ls_shift/su_max 0.002
_refine_ls_shift/su_mean 0.000
_refine_ls_structure_factor_coef Fsqd
_refine_ls_weighting_details 'w=1/[\s^2^(Fo^2^)+(0.0487P)^2^+1.3198P] where P=(Fo^2^+2Fc^2^)/3'
_refine_ls_weighting_scheme calc
_refine_ls_wR_factor_gt 0.1066
_refine_ls_wR_factor_ref 0.1187
_reflns_Friedel_coverage 0.000
_reflns_number_gt 9855
_reflns_number_total 14604
_reflns_threshold_expression 'I > 2\s(I)'
_cod_data_source_file ja0c02522_si_007.cif
_cod_data_source_block exp_4397
_cod_database_code 4134755
_shelx_shelxl_version_number 2018/3
_shelx_space_group_comment
;
The symmetry employed for this shelxl refinement is uniquely defined
by the following loop, which should always be used as a source of
symmetry information in preference to the above space-group names.
They are only intended as comments.
;
_shelx_estimated_absorpt_t_max 0.890
_shelx_estimated_absorpt_t_min 0.586
_reflns_odcompleteness_completeness 99.78
_reflns_odcompleteness_iscentric 1
_reflns_odcompleteness_theta 27.42
_olex2_refinement_description
;
1. Fixed Uiso
 At 1.2 times of:
  All C(H) groups, All C(H,H) groups
 At 1.5 times of:
  All C(H,H,H) groups
2. Shared sites
{C61, C150}
3. Rigid bond restraints
 Si32, C55
 with sigma for 1-2 distances of 0.005 and sigma for 1-3 distances of 0.005
 C97, C150
 with sigma for 1-2 distances of 0.005 and sigma for 1-3 distances of 0.005
 Si40, C17
 with sigma for 1-2 distances of 0.002 and sigma for 1-3 distances of 0.002
 C115, C155
 with sigma for 1-2 distances of 0.005 and sigma for 1-3 distances of 0.005
 Si52, C115
 with sigma for 1-2 distances of 0.005 and sigma for 1-3 distances of 0.005
4. Uiso/Uaniso restraints and constraints
C61 \\sim C85 \\sim C97 \\sim C168 \\sim C150 \\sim C152 \\sim C6 \\sim C53
\\sim Si32 \\sim Si16: within 2.5A with sigma of 0.005 and sigma for terminal
atoms of 0.01 within 2.5A
Uanis(C1) \\sim Ueq, Uanis(C158) \\sim Ueq, Uanis(C6) \\sim Ueq, Uanis(C53)
\\sim Ueq, Uanis(C99) \\sim Ueq: with sigma of 0.005 and sigma for terminal
atoms of 0.005
Uanis(C61) = Uanis(C150)
5. Rigid body (RIGU) restrains
 Si32, C55, C61, C85, C151, C71, C97, C168, Si16, C150, C152, C158, C1, C6, C53
 with sigma for 1-2 distances of 0.004 and sigma for 1-3 distances of 0.004
6. Others
 Sof(C61)=Sof(Si16)=Sof(C152)=Sof(H15J)=Sof(H15K)=Sof(H15L)=Sof(C158)=
 Sof(H15M)=Sof(H15N)=Sof(H15O)=Sof(C1)=Sof(H1A)=Sof(H1B)=Sof(H1C)=Sof(C6)=
 Sof(H6A)=Sof(H6B)=Sof(H6C)=Sof(C53)=Sof(H53A)=Sof(H53B)=Sof(H53C)=1-FVAR(1)
 Sof(Si32)=Sof(C85)=Sof(H85A)=Sof(H85B)=Sof(H85C)=Sof(C151)=Sof(H15A)=
 Sof(H15B)=Sof(H15C)=Sof(C71)=Sof(H71A)=Sof(H71B)=Sof(H71C)=Sof(C97)=Sof(H97A)=
 Sof(H97B)=Sof(H97C)=Sof(C168)=Sof(H16I)=Sof(H16J)=Sof(H16K)=Sof(C150)=FVAR(1)
7.a Free rotating group:
 Si16(C150,C152,C158,C1,C6,C53)
7.b Ternary CH refined with riding coordinates:
 C106(H106), C112(H112), C136(H136), C76(H76), C46(H46), C120(H120)
7.c Secondary CH2 refined with riding coordinates:
 C70(H70A,H70B), C16(H16A,H16B), C110(H11A,H11B), C78(H78A,H78B), C124(H12A,
 H12B), C96(H96A,H96B), C142(H14A,H14B), C57(H57A,H57B), C127(H12F,H12G),
 C17(H17A,H17B), C65(H65A,H65B)
7.d Aromatic/amide H refined with riding coordinates:
 C118(H118), C94(H94), C144(H144), C2(H2)
7.e Idealised Me refined with riding coordinates:
 C85(H85A,H85B,H85C), C97(H97A,H97B,H97C), C168(H16I,H16J,H16K), C152(H15J,
 H15K,H15L), C6(H6A,H6B,H6C), C53(H53A,H53B,H53C)
7.f Idealised Me refined as rotating group:
 C86(H86A,H86B,H86C), C128(H12C,H12D,H12E), C137(H13A,H13B,H13C), C69(H69A,
 H69B,H69C), C125(H12H,H12I,H12J), C165(H16C,H16D,H16E), C151(H15A,H15B,H15C),
 C79(H79A,H79B,H79C), C71(H71A,H71B,H71C), C155(H15D,H15E,H15F), C161(H16F,H16G,
 H16H), C145(H14C,H14D,H14E), C156(H15G,H15H,H15I), C171(H17C,H17D,H17E),
 C99(H99A,H99B,H99C), C158(H15M,H15N,H15O), C1(H1A,H1B,H1C)
;
_olex2_submission_special_instructions 'No special instructions were received'
_oxdiff_exptl_absorpt_empirical_details
;
Empirical correction (ABSPACK) includes:
- Absorption correction using spherical harmonics
- Frame scaling
;
_oxdiff_exptl_absorpt_empirical_full_max 2.491
_oxdiff_exptl_absorpt_empirical_full_min 0.500

loop_
_space_group_symop_operation_xyz
'x, y, z'
'-x, -y, -z'

loop_
_atom_site_label
_atom_site_type_symbol
_atom_site_fract_x
_atom_site_fract_y
_atom_site_fract_z
_atom_site_U_iso_or_equiv
_atom_site_adp_type
_atom_site_occupancy
_atom_site_site_symmetry_order
_atom_site_calc_flag
_atom_site_refinement_flags_posn
_atom_site_refinement_flags_adp
_atom_site_refinement_flags_occupancy
_atom_site_disorder_assembly
_atom_site_disorder_group
Br13 Br 1.20972(3) 0.17677(2) 0.60322(2) 0.05879(10) Uani 1 1 d . . . . .
Br80 Br 1.11086(4) 0.53245(2) 0.39045(2) 0.07530(13) Uani 1 1 d . . . . .
Si40 Si 0.42395(6) 0.38434(5) 0.71464(4) 0.03611(16) Uani 1 1 d . U . . .
Si52 Si 0.88499(7) 0.32382(5) 0.94330(4) 0.04082(17) Uani 1 1 d . U . . .
Si32 Si 0.44672(10) 0.27380(9) 0.16820(6) 0.0333(2) Uani 0.895(4) 1 d . U P A 1
O42 O 0.86676(13) 0.21005(11) 0.41759(9) 0.0309(3) Uani 1 1 d . . . . .
O28 O 0.53753(13) 0.29474(10) 0.70335(9) 0.0311(3) Uani 1 1 d . . . . .
O134 O 0.89841(14) 0.23606(11) 0.90708(9) 0.0347(4) Uani 1 1 d . . . . .
O100 O 0.89135(15) -0.02367(11) 0.46385(10) 0.0414(4) Uani 1 1 d . . . . .
O116 O 0.66105(14) 0.20633(11) 0.24080(9) 0.0348(4) Uani 1 1 d . . . . .
O34 O 0.83238(17) 0.34696(13) 0.32566(11) 0.0522(5) Uani 1 1 d . . . . .
C106 C 0.73898(17) 0.13636(14) 0.58117(12) 0.0227(4) Uani 1 1 d . . . . .
H106 H 0.788899 0.177748 0.554083 0.027 Uiso 1 1 calc R U . . .
C108 C 0.68618(17) 0.16373(13) 0.66219(12) 0.0220(4) Uani 1 1 d . . . . .
C112 C 0.72044(19) 0.14957(14) 0.80096(12) 0.0258(4) Uani 1 1 d . . . . .
H112 H 0.651500 0.204821 0.796937 0.031 Uiso 1 1 calc R U . . .
C72 C 0.64418(18) 0.15163(15) 0.51939(12) 0.0264(4) Uani 1 1 d . . . . .
C74 C 0.8227(2) 0.03545(15) 0.49312(14) 0.0309(5) Uani 1 1 d . . . . .
C102 C 0.78688(18) 0.16313(14) 0.71592(12) 0.0228(4) Uani 1 1 d . . . . .
C88 C 0.7869(2) 0.14666(15) 0.87268(12) 0.0306(5) Uani 1 1 d . . . . .
C136 C 0.59959(18) 0.26331(14) 0.63482(12) 0.0251(4) Uani 1 1 d . . . . .
H136 H 0.651021 0.303619 0.607945 0.030 Uiso 1 1 calc R U . . .
C70 C 0.6188(2) 0.09717(15) 0.72120(12) 0.0289(5) Uani 1 1 d . . . . .
H70A H 0.532032 0.126106 0.722440 0.035 Uiso 1 1 calc R U . . .
H70B H 0.634997 0.041560 0.703488 0.035 Uiso 1 1 calc R U . . .
C16 C 0.8203(2) 0.03901(15) 0.57936(13) 0.0308(5) Uani 1 1 d . . . . .
H16A H 0.901291 0.029941 0.593896 0.037 Uiso 1 1 calc R U . . .
H16B H 0.786273 -0.007680 0.616044 0.037 Uiso 1 1 calc R U . . .
C76 C 0.72622(19) 0.11727(15) 0.44891(13) 0.0291(5) Uani 1 1 d . . . . .
H76 H 0.678575 0.093246 0.423073 0.035 Uiso 1 1 calc R U . . .
C118 C 1.03842(19) 0.24520(16) 0.48500(13) 0.0314(5) Uani 1 1 d . . . . .
H118 H 1.024338 0.187731 0.503955 0.038 Uiso 1 1 calc R U . . .
C110 C 0.8264(2) 0.25113(15) 0.69834(12) 0.0289(5) Uani 1 1 d . . . . .
H11A H 0.755260 0.303842 0.693596 0.035 Uiso 1 1 calc R U . . .
H11B H 0.875032 0.258406 0.647615 0.035 Uiso 1 1 calc R U . . .
C78 C 0.5692(2) 0.25078(16) 0.49906(13) 0.0324(5) Uani 1 1 d . . . . .
H78A H 0.508782 0.259384 0.462763 0.039 Uiso 1 1 calc R U . . .
H78B H 0.620863 0.290093 0.472497 0.039 Uiso 1 1 calc R U . . .
C46 C 0.8284(2) 0.23485(15) 0.84676(12) 0.0288(5) Uani 1 1 d . . . . .
H46 H 0.755722 0.287362 0.843132 0.035 Uiso 1 1 calc R U . . .
C86 C 0.9013(2) 0.08312(17) 0.71153(14) 0.0376(6) Uani 1 1 d . . . . .
H86A H 0.878953 0.027048 0.722338 0.056 Uiso 1 1 calc R U . . .
H86B H 0.954697 0.077563 0.750710 0.056 Uiso 1 1 calc R U . . .
H86C H 0.941858 0.094763 0.658796 0.056 Uiso 1 1 calc R U . . .
C120 C 0.77875(19) 0.18573(16) 0.38293(13) 0.0311(5) Uani 1 1 d . . . . .
H120 H 0.713200 0.241218 0.363569 0.037 Uiso 1 1 calc R U . . .
C124 C 0.50729(19) 0.27647(16) 0.57578(13) 0.0331(5) Uani 1 1 d . . . . .
H12A H 0.453253 0.238616 0.600828 0.040 Uiso 1 1 calc R U . . .
H12B H 0.458880 0.340172 0.562771 0.040 Uiso 1 1 calc R U . . .
C20 C 0.9748(2) 0.31131(16) 0.42304(14) 0.0338(5) Uani 1 1 d . . . . .
C126 C 0.8835(2) 0.29337(17) 0.38286(14) 0.0349(5) Uani 1 1 d . . . . .
C62 C 0.7578(2) 0.13160(17) 0.26562(13) 0.0338(5) Uani 1 1 d . . . . .
C128 C 0.5597(2) 0.08827(18) 0.54880(15) 0.0383(6) Uani 1 1 d . . . . .
H12C H 0.607436 0.025189 0.559036 0.057 Uiso 1 1 calc R U . . .
H12D H 0.505180 0.100490 0.508254 0.057 Uiso 1 1 calc R U . . .
H12E H 0.513858 0.099778 0.597359 0.057 Uiso 1 1 calc R U . . .
C94 C 0.7520(2) 0.06084(17) 0.24021(13) 0.0369(5) Uani 1 1 d . . . . .
H94 H 0.806659 0.002504 0.249527 0.044 Uiso 1 1 calc R U . . .
C96 C 0.9004(2) 0.24754(17) 0.76573(13) 0.0344(5) Uani 1 1 d . . . . .
H96A H 0.973965 0.197034 0.768175 0.041 Uiso 1 1 calc R U . . .
H96B H 0.923532 0.304120 0.753615 0.041 Uiso 1 1 calc R U . . .
C144 C 0.9960(2) 0.39737(17) 0.39494(15) 0.0424(6) Uani 1 1 d . . . . .
H144 H 0.952850 0.441812 0.353677 0.051 Uiso 1 1 calc R U . . .
C142 C 0.6635(2) 0.07327(17) 0.80592(13) 0.0376(6) Uani 1 1 d . . . . .
H14A H 0.596574 0.073477 0.846786 0.045 Uiso 1 1 calc R U . . .
H14B H 0.722849 0.013495 0.817820 0.045 Uiso 1 1 calc R U . . .
C57 C 0.8434(2) 0.14679(19) 0.31155(14) 0.0385(6) Uani 1 1 d . . . . .
H57A H 0.885426 0.189175 0.276032 0.046 Uiso 1 1 calc R U . . .
H57B H 0.903494 0.088959 0.331237 0.046 Uiso 1 1 calc R U . . .
C55 C 0.5916(2) 0.18086(17) 0.19726(13) 0.0348(5) Uani 1 1 d . U . . .
C139 C 1.1233(2) 0.26657(18) 0.51800(14) 0.0382(6) Uani 1 1 d . . . . .
C59 C 0.6457(2) 0.09173(17) 0.19592(13) 0.0361(5) Uani 1 1 d . . . . .
C137 C 0.8925(3) 0.06083(17) 0.90108(16) 0.0491(7) Uani 1 1 d . . . . .
H13A H 0.872775 0.007198 0.898415 0.074 Uiso 1 1 calc R U . . .
H13B H 0.906216 0.055262 0.955491 0.074 Uiso 1 1 calc R U . . .
H13C H 0.964503 0.066449 0.867044 0.074 Uiso 1 1 calc R U . . .
C2 C 1.1466(2) 0.35126(19) 0.49084(16) 0.0467(7) Uani 1 1 d . . . . .
H2 H 1.204265 0.364460 0.513474 0.056 Uiso 1 1 calc R U . . .
C127 C 0.4369(2) 0.39184(19) 0.81738(16) 0.0467(6) Uani 1 1 d . . . . .
H12F H 0.446933 0.331153 0.853845 0.056 Uiso 1 1 calc R U . . .
H12G H 0.509517 0.409888 0.816946 0.056 Uiso 1 1 calc R U . . .
C61 C 0.3233(2) 0.25073(19) 0.24808(16) 0.0477(6) Uani 0.105(4) 1 d . U P A 2
C115 C 0.9819(3) 0.2743(2) 1.03114(16) 0.0509(7) Uani 1 1 d . U . . .
C69 C 0.6923(3) 0.1527(2) 0.94438(14) 0.0483(7) Uani 1 1 d . . . . .
H69A H 0.623212 0.204276 0.928417 0.072 Uiso 1 1 calc R U . . .
H69B H 0.727062 0.160272 0.987594 0.072 Uiso 1 1 calc R U . . .
H69C H 0.667394 0.097234 0.961946 0.072 Uiso 1 1 calc R U . . .
C7 C 1.0816(3) 0.41574(18) 0.42906(16) 0.0468(7) Uani 1 1 d . . . . .
C125 C 0.6054(3) 0.0344(2) 0.15652(17) 0.0535(7) Uani 1 1 d . . . . .
H12H H 0.669452 0.011115 0.119629 0.080 Uiso 1 1 calc R U . . .
H12I H 0.535085 0.071290 0.127891 0.080 Uiso 1 1 calc R U . . .
H12J H 0.585797 -0.016120 0.196773 0.080 Uiso 1 1 calc R U . . .
C17 C 0.2750(2) 0.3634(2) 0.71190(19) 0.0616(9) Uani 1 1 d . U . . .
H17A H 0.210344 0.414285 0.724704 0.074 Uiso 1 1 calc R U . . .
H17B H 0.266657 0.362247 0.657706 0.074 Uiso 1 1 calc R U . . .
C65 C 0.4361(3) 0.4920(2) 0.63764(19) 0.0614(8) Uani 1 1 d . . . . .
H65A H 0.414314 0.490383 0.586646 0.074 Uiso 1 1 calc R U . . .
H65B H 0.377966 0.544153 0.653439 0.074 Uiso 1 1 calc R U . . .
C165 C 0.3285(3) 0.4595(2) 0.85035(19) 0.0610(8) Uani 1 1 d . . . . .
H16C H 0.314877 0.519277 0.813460 0.091 Uiso 1 1 calc R U . . .
H16D H 0.345344 0.462743 0.901480 0.091 Uiso 1 1 calc R U . . .
H16E H 0.257475 0.438635 0.856718 0.091 Uiso 1 1 calc R U . . .
C85 C 0.2087(3) 0.3331(3) 0.2337(3) 0.0671(10) Uani 0.895(4) 1 d . U P A 1
H85A H 0.227360 0.387563 0.235344 0.101 Uiso 0.895(4) 1 calc R U P A 1
H85B H 0.146145 0.321338 0.274797 0.101 Uiso 0.895(4) 1 calc R U P A 1
H85C H 0.181268 0.341764 0.182044 0.101 Uiso 0.895(4) 1 calc R U P A 1
C151 C 0.4726(4) 0.3848(2) 0.1659(3) 0.0662(11) Uani 0.895(4) 1 d . . P A 1
H15A H 0.542406 0.392754 0.130329 0.099 Uiso 0.895(4) 1 calc R U P A 1
H15B H 0.485829 0.384450 0.219007 0.099 Uiso 0.895(4) 1 calc R U P A 1
H15C H 0.402782 0.434368 0.147107 0.099 Uiso 0.895(4) 1 calc R U P A 1
C79 C 0.7238(3) 0.3728(2) 0.9760(2) 0.0731(10) Uani 1 1 d . . . . .
H79A H 0.674978 0.392401 0.931032 0.110 Uiso 1 1 calc R U . . .
H79B H 0.717021 0.424440 0.996519 0.110 Uiso 1 1 calc R U . . .
H79C H 0.696295 0.326771 1.017386 0.110 Uiso 1 1 calc R U . . .
C71 C 0.4072(3) 0.2772(3) 0.06749(17) 0.0582(10) Uani 0.895(4) 1 d . . P A 1
H71A H 0.333889 0.325336 0.053565 0.087 Uiso 0.895(4) 1 calc R U P A 1
H71B H 0.395625 0.219294 0.068908 0.087 Uiso 0.895(4) 1 calc R U P A 1
H71C H 0.471836 0.288825 0.028098 0.087 Uiso 0.895(4) 1 calc R U P A 1
C155 C 0.9373(3) 0.1976(3) 1.09099(17) 0.0728(10) Uani 1 1 d . U . . .
H15D H 0.855261 0.222222 1.110403 0.109 Uiso 1 1 calc R U . . .
H15E H 0.988016 0.171219 1.135310 0.109 Uiso 1 1 calc R U . . .
H15F H 0.940353 0.150987 1.064978 0.109 Uiso 1 1 calc R U . . .
C161 C 0.9396(4) 0.4148(2) 0.8660(2) 0.0759(10) Uani 1 1 d . . . . .
H16F H 1.021873 0.389243 0.847661 0.114 Uiso 1 1 calc R U . . .
H16G H 0.935724 0.463927 0.889126 0.114 Uiso 1 1 calc R U . . .
H16H H 0.889347 0.438079 0.821500 0.114 Uiso 1 1 calc R U . . .
C145 C 0.5611(4) 0.5065(2) 0.6260(3) 0.0857(12) Uani 1 1 d . . . . .
H14C H 0.558502 0.566066 0.590715 0.129 Uiso 1 1 calc R U . . .
H14D H 0.617320 0.460024 0.602920 0.129 Uiso 1 1 calc R U . . .
H14E H 0.586689 0.502510 0.677068 0.129 Uiso 1 1 calc R U . . .
C156 C 0.2600(3) 0.2738(3) 0.7700(2) 0.0837(12) Uani 1 1 d . . . . .
H15G H 0.320135 0.222701 0.755454 0.125 Uiso 1 1 calc R U . . .
H15H H 0.180607 0.268778 0.767267 0.125 Uiso 1 1 calc R U . . .
H15I H 0.269642 0.273775 0.823741 0.125 Uiso 1 1 calc R U . . .
C171 C 1.1129(3) 0.2320(3) 1.0031(2) 0.0882(12) Uani 1 1 d . . . . .
H17C H 1.114813 0.188435 0.973882 0.132 Uiso 1 1 calc R U . . .
H17D H 1.160048 0.201270 1.048886 0.132 Uiso 1 1 calc R U . . .
H17E H 1.146006 0.279558 0.968747 0.132 Uiso 1 1 calc R U . . .
C97 C 0.2873(3) 0.1669(3) 0.2411(3) 0.0712(10) Uani 0.895(4) 1 d . U P A 1
H97A H 0.355368 0.113177 0.251168 0.107 Uiso 0.895(4) 1 calc R U P A 1
H97B H 0.262965 0.178401 0.187947 0.107 Uiso 0.895(4) 1 calc R U P A 1
H97C H 0.221116 0.157266 0.279766 0.107 Uiso 0.895(4) 1 calc R U P A 1
C168 C 0.3612(4) 0.2331(3) 0.3315(2) 0.0821(12) Uani 0.895(4) 1 d . U P A 1
H16I H 0.294805 0.223947 0.370137 0.123 Uiso 0.895(4) 1 calc R U P A 1
H16J H 0.383869 0.284979 0.335561 0.123 Uiso 0.895(4) 1 calc R U P A 1
H16K H 0.428990 0.179184 0.341904 0.123 Uiso 0.895(4) 1 calc R U P A 1
C99 C 0.9759(5) 0.3487(3) 1.0725(3) 0.1109(16) Uani 1 1 d . U . . .
H99A H 1.004278 0.396977 1.034984 0.166 Uiso 1 1 calc R U . . .
H99B H 1.025933 0.322542 1.117223 0.166 Uiso 1 1 calc R U . . .
H99C H 0.893567 0.373331 1.091442 0.166 Uiso 1 1 calc R U . . .
Si16 Si 0.4533(9) 0.2419(8) 0.1619(6) 0.0436(18) Uani 0.105(4) 1 d G U P A 2
C150 C 0.3233(2) 0.25073(19) 0.24808(16) 0.0477(6) Uani 0.895(4) 1 d G U P A 1
C152 C 0.2194(12) 0.3085(16) 0.2294(14) 0.063(3) Uani 0.105(4) 1 d G U P A 2
H15J H 0.230476 0.367602 0.201345 0.095 Uiso 0.105(4) 1 calc R U P A 2
H15K H 0.167619 0.313405 0.277427 0.095 Uiso 0.105(4) 1 calc R U P A 2
H15L H 0.182844 0.287365 0.195430 0.095 Uiso 0.105(4) 1 calc R U P A 2
C158 C 0.456(2) 0.3616(10) 0.1072(11) 0.080(8) Uani 0.105(4) 1 d G U P A 2
H15M H 0.468545 0.392065 0.144053 0.120 Uiso 0.105(4) 1 calc R U P A 2
H15N H 0.379418 0.394432 0.084049 0.120 Uiso 0.105(4) 1 calc R U P A 2
H15O H 0.519856 0.359882 0.065323 0.120 Uiso 0.105(4) 1 calc R U P A 2
C1 C 0.410(2) 0.1875(17) 0.0935(10) 0.084(8) Uani 0.105(4) 1 d G U P A 2
H1A H 0.479031 0.166695 0.058832 0.125 Uiso 0.105(4) 1 calc R U P A 2
H1B H 0.346604 0.231709 0.061631 0.125 Uiso 0.105(4) 1 calc R U P A 2
H1C H 0.381319 0.136188 0.124757 0.125 Uiso 0.105(4) 1 calc R U P A 2
C6 C 0.328(2) 0.1489(13) 0.2924(11) 0.060(3) Uani 0.105(4) 1 d G U P A 2
H6A H 0.314488 0.118873 0.255224 0.090 Uiso 0.105(4) 1 calc R U P A 2
H6B H 0.265697 0.147715 0.335694 0.090 Uiso 0.105(4) 1 calc R U P A 2
H6C H 0.405644 0.117563 0.313373 0.090 Uiso 0.105(4) 1 calc R U P A 2
C53 C 0.389(2) 0.2788(16) 0.3131(9) 0.060(2) Uani 0.105(4) 1 d G U P A 2
H53A H 0.456924 0.228540 0.333391 0.089 Uiso 0.105(4) 1 calc R U P A 2
H53B H 0.331011 0.291806 0.356910 0.089 Uiso 0.105(4) 1 calc R U P A 2
H53C H 0.415619 0.332250 0.286068 0.089 Uiso 0.105(4) 1 calc R U P A 2

loop_
_atom_site_aniso_label
_atom_site_aniso_U_11
_atom_site_aniso_U_22
_atom_site_aniso_U_33
_atom_site_aniso_U_23
_atom_site_aniso_U_13
_atom_site_aniso_U_12
Br13 0.04701(17) 0.0707(2) 0.06249(19) -0.00162(15) -0.02586(14) -0.02553(15)
Br80 0.1096(3) 0.0529(2) 0.0739(2) -0.01544(17) 0.0173(2) -0.0499(2)
Si40 0.0299(3) 0.0366(4) 0.0366(4) -0.0168(3) -0.0048(3) 0.0062(3)
Si52 0.0517(4) 0.0387(4) 0.0356(4) -0.0140(3) -0.0136(3) -0.0085(3)
Si32 0.0334(4) 0.0334(6) 0.0312(4) -0.0044(4) -0.0099(3) -0.0066(4)
O42 0.0281(8) 0.0370(9) 0.0264(8) -0.0058(7) -0.0077(6) -0.0068(7)
O28 0.0290(8) 0.0323(8) 0.0283(8) -0.0133(7) -0.0055(6) 0.0035(7)
O134 0.0391(9) 0.0370(9) 0.0296(8) -0.0112(7) -0.0151(7) -0.0046(7)
O100 0.0445(10) 0.0372(10) 0.0444(10) -0.0236(8) -0.0058(8) -0.0007(8)
O116 0.0313(8) 0.0400(9) 0.0334(9) -0.0135(7) -0.0096(7) -0.0031(7)
O34 0.0492(11) 0.0496(11) 0.0460(11) 0.0071(9) -0.0182(9) -0.0081(9)
C106 0.0209(10) 0.0236(10) 0.0226(10) -0.0061(8) -0.0036(8) -0.0036(8)
C108 0.0207(10) 0.0206(10) 0.0232(10) -0.0055(8) -0.0032(8) -0.0031(8)
C112 0.0296(11) 0.0247(11) 0.0215(10) -0.0032(8) -0.0032(8) -0.0073(9)
C72 0.0222(10) 0.0325(12) 0.0257(11) -0.0112(9) -0.0049(8) -0.0044(9)
C74 0.0291(12) 0.0300(12) 0.0363(12) -0.0156(10) -0.0037(10) -0.0048(10)
C102 0.0225(10) 0.0221(10) 0.0220(10) -0.0038(8) -0.0045(8) -0.0040(8)
C88 0.0389(13) 0.0294(12) 0.0213(11) -0.0013(9) -0.0068(9) -0.0088(10)
C136 0.0236(10) 0.0242(11) 0.0255(10) -0.0089(9) -0.0029(8) -0.0010(8)
C70 0.0320(12) 0.0287(11) 0.0286(11) -0.0079(9) -0.0001(9) -0.0125(10)
C16 0.0324(12) 0.0266(11) 0.0300(12) -0.0108(9) -0.0048(9) 0.0012(9)
C76 0.0258(11) 0.0355(12) 0.0303(11) -0.0165(10) -0.0061(9) -0.0051(9)
C118 0.0272(11) 0.0332(12) 0.0328(12) -0.0082(10) 0.0025(9) -0.0097(10)
C110 0.0339(12) 0.0356(12) 0.0202(10) -0.0047(9) -0.0021(9) -0.0161(10)
C78 0.0276(11) 0.0384(13) 0.0291(12) -0.0117(10) -0.0122(9) 0.0013(10)
C46 0.0313(12) 0.0297(12) 0.0248(11) -0.0062(9) -0.0101(9) -0.0045(9)
C86 0.0294(12) 0.0436(14) 0.0375(13) -0.0187(11) -0.0127(10) 0.0056(10)
C120 0.0236(11) 0.0419(13) 0.0274(11) -0.0122(10) -0.0079(9) -0.0026(10)
C124 0.0252(11) 0.0368(13) 0.0337(12) -0.0136(10) -0.0094(9) 0.0041(10)
C20 0.0316(12) 0.0355(13) 0.0307(12) -0.0076(10) 0.0047(10) -0.0087(10)
C126 0.0294(12) 0.0381(14) 0.0300(12) -0.0047(10) -0.0002(10) -0.0038(10)
C62 0.0287(12) 0.0433(14) 0.0240(11) -0.0111(10) -0.0030(9) 0.0003(10)
C128 0.0330(13) 0.0499(15) 0.0402(14) -0.0191(12) -0.0018(10) -0.0166(11)
C94 0.0402(14) 0.0366(13) 0.0262(12) -0.0067(10) 0.0021(10) -0.0033(11)
C96 0.0356(13) 0.0442(14) 0.0299(12) -0.0102(10) -0.0066(10) -0.0175(11)
C144 0.0500(15) 0.0339(13) 0.0371(14) -0.0049(11) 0.0053(12) -0.0109(12)
C142 0.0510(15) 0.0370(13) 0.0282(12) -0.0007(10) -0.0029(11) -0.0242(12)
C57 0.0267(12) 0.0550(16) 0.0307(12) -0.0164(11) -0.0046(10) -0.0006(11)
C55 0.0346(12) 0.0441(14) 0.0287(12) -0.0103(10) -0.0069(10) -0.0120(11)
C139 0.0324(13) 0.0466(15) 0.0362(13) -0.0099(11) 0.0000(10) -0.0138(11)
C59 0.0418(14) 0.0440(14) 0.0252(11) -0.0092(10) 0.0014(10) -0.0174(11)
C137 0.0689(19) 0.0317(14) 0.0416(15) 0.0003(11) -0.0308(13) -0.0031(13)
C2 0.0469(15) 0.0579(18) 0.0471(16) -0.0202(14) 0.0078(13) -0.0307(14)
C127 0.0490(16) 0.0478(16) 0.0439(15) -0.0254(13) -0.0057(12) -0.0006(13)
C61 0.0469(12) 0.0470(12) 0.0404(11) -0.0087(10) -0.0004(10) -0.0043(10)
C115 0.0592(18) 0.0637(19) 0.0393(14) -0.0193(13) -0.0176(13) -0.0179(15)
C69 0.0627(18) 0.0645(18) 0.0232(12) -0.0085(12) 0.0000(12) -0.0296(15)
C7 0.0603(17) 0.0406(15) 0.0441(15) -0.0146(12) 0.0143(13) -0.0259(14)
C125 0.0640(19) 0.0561(18) 0.0522(17) -0.0215(14) 0.0029(14) -0.0299(15)
C17 0.0300(13) 0.091(3) 0.066(2) -0.0467(19) -0.0067(13) 0.0054(14)
C65 0.072(2) 0.0385(16) 0.0555(18) -0.0122(14) -0.0075(16) 0.0123(15)
C165 0.0629(19) 0.066(2) 0.0581(19) -0.0410(16) 0.0047(15) -0.0041(16)
C85 0.0487(18) 0.067(2) 0.071(2) -0.0199(18) 0.0050(16) 0.0014(16)
C151 0.063(2) 0.0374(18) 0.096(3) -0.0052(18) -0.020(2) -0.0140(16)
C79 0.062(2) 0.076(2) 0.085(2) -0.051(2) -0.0195(18) 0.0100(17)
C71 0.0441(18) 0.091(3) 0.0316(16) -0.0106(16) -0.0107(13) -0.0082(18)
C155 0.083(2) 0.089(3) 0.0340(16) -0.0015(16) -0.0132(15) -0.016(2)
C161 0.127(3) 0.0456(18) 0.060(2) -0.0076(15) -0.018(2) -0.031(2)
C145 0.096(3) 0.0401(19) 0.103(3) -0.0031(19) 0.004(2) -0.0129(19)
C156 0.052(2) 0.117(3) 0.105(3) -0.060(3) 0.0208(19) -0.039(2)
C171 0.054(2) 0.141(4) 0.068(2) -0.016(2) -0.0235(17) -0.027(2)
C97 0.064(2) 0.058(2) 0.081(2) -0.0043(17) 0.0139(18) -0.0234(16)
C168 0.071(2) 0.109(3) 0.0415(17) -0.0066(18) 0.0013(16) -0.004(2)
C99 0.150(3) 0.111(3) 0.101(3) -0.055(2) -0.063(2) -0.025(2)
Si16 0.039(2) 0.045(3) 0.039(3) -0.003(3) -0.005(2) -0.008(3)
C150 0.0469(12) 0.0470(12) 0.0404(11) -0.0087(10) -0.0004(10) -0.0043(10)
C152 0.054(4) 0.066(4) 0.056(4) -0.010(4) 0.002(4) -0.006(4)
C158 0.076(9) 0.077(8) 0.081(9) -0.013(5) -0.004(5) -0.021(5)
C1 0.084(9) 0.089(9) 0.082(9) -0.027(5) -0.013(5) -0.022(5)
C6 0.058(4) 0.060(3) 0.055(4) -0.009(3) 0.002(3) -0.014(3)
C53 0.057(4) 0.064(4) 0.053(4) -0.016(3) -0.001(3) -0.010(3)

loop_
_atom_type_symbol
_atom_type_description
_atom_type_scat_dispersion_real
_atom_type_scat_dispersion_imag
_atom_type_scat_source
C C 0.0033 0.0016 'International Tables Vol C Tables 4.2.6.8 and 6.1.1.4'
H H 0.0000 0.0000 'International Tables Vol C Tables 4.2.6.8 and 6.1.1.4'
Br Br -0.2901 2.4595 'International Tables Vol C Tables 4.2.6.8 and 6.1.1.4'
O O 0.0106 0.0060 'International Tables Vol C Tables 4.2.6.8 and 6.1.1.4'
Si Si 0.0817 0.0704 'International Tables Vol C Tables 4.2.6.8 and 6.1.1.4'

loop_
_geom_angle_atom_site_label_1
_geom_angle_atom_site_label_2
_geom_angle_atom_site_label_3
_geom_angle
_geom_angle_site_symmetry_1
_geom_angle_site_symmetry_3
_geom_angle_publ_flag
O28 Si40 C127 103.52(10) . . ?
O28 Si40 C17 110.95(12) . . ?
O28 Si40 C65 112.10(11) . . ?
C127 Si40 C17 108.76(13) . . ?
C127 Si40 C65 111.10(14) . . ?
C65 Si40 C17 110.20(16) . . ?
O134 Si52 C115 104.41(11) . . ?
O134 Si52 C79 110.27(12) . . ?
O134 Si52 C161 110.52(12) . . ?
C79 Si52 C115 111.06(14) . . ?
C79 Si52 C161 109.23(18) . . ?
C161 Si52 C115 111.29(15) . . ?
C151 Si32 C55 107.09(15) . . ?
C151 Si32 C71 110.00(18) . . ?
C151 Si32 C150 109.34(17) . . ?
C71 Si32 C55 110.77(14) . . ?
C71 Si32 C150 111.34(14) . . ?
C150 Si32 C55 108.18(12) . . ?
C126 O42 C120 116.24(17) . . ?
C136 O28 Si40 133.53(13) . . ?
C46 O134 Si52 126.24(14) . . ?
C62 O116 C55 107.66(17) . . ?
C108 C106 C72 116.48(16) . . ?
C16 C106 C108 122.18(17) . . ?
C16 C106 C72 100.92(15) . . ?
C106 C108 C102 114.24(15) . . ?
C136 C108 C106 104.09(15) . . ?
C136 C108 C102 110.29(15) . . ?
C70 C108 C106 114.16(16) . . ?
C70 C108 C102 102.49(15) . . ?
C70 C108 C136 111.79(16) . . ?
C102 C112 C88 118.69(17) . . ?
C142 C112 C102 103.40(16) . . ?
C142 C112 C88 120.03(18) . . ?
C76 C72 C106 102.47(15) . . ?
C78 C72 C106 110.05(16) . . ?
C78 C72 C76 115.99(18) . . ?
C78 C72 C128 109.66(18) . . ?
C128 C72 C106 113.76(18) . . ?
C128 C72 C76 104.82(17) . . ?
O100 C74 C16 124.8(2) . . ?
O100 C74 C76 125.1(2) . . ?
C16 C74 C76 110.08(17) . . ?
C112 C102 C108 101.67(15) . . ?
C110 C102 C108 117.32(16) . . ?
C110 C102 C112 107.50(16) . . ?
C110 C102 C86 107.86(18) . . ?
C86 C102 C108 110.75(16) . . ?
C86 C102 C112 111.61(17) . . ?
C46 C88 C112 105.05(16) . . ?
C137 C88 C112 117.15(19) . . ?
C137 C88 C46 111.61(19) . . ?
C69 C88 C112 107.04(18) . . ?
C69 C88 C46 108.81(19) . . ?
C69 C88 C137 106.9(2) . . ?
O28 C136 C108 110.24(16) . . ?
O28 C136 C124 109.25(16) . . ?
C124 C136 C108 116.13(17) . . ?
C142 C70 C108 108.77(16) . . ?
C74 C16 C106 104.32(17) . . ?
C74 C76 C72 102.09(17) . . ?
C74 C76 C120 113.45(18) . . ?
C120 C76 C72 118.44(18) . . ?
C139 C118 C20 118.6(2) . . ?
C102 C110 C96 110.84(17) . . ?
C72 C78 C124 109.27(18) . . ?
O134 C46 C88 109.63(17) . . ?
O134 C46 C96 109.62(17) . . ?
C96 C46 C88 114.07(18) . . ?
O42 C120 C76 108.26(16) . . ?
O42 C120 C57 108.11(17) . . ?
C76 C120 C57 113.07(19) . . ?
C78 C124 C136 111.41(17) . . ?
C118 C20 C126 122.1(2) . . ?
C118 C20 C144 120.5(2) . . ?
C144 C20 C126 117.4(2) . . ?
O42 C126 C20 111.83(19) . . ?
O34 C126 O42 124.3(2) . . ?
O34 C126 C20 123.8(2) . . ?
O116 C62 C57 115.2(2) . . ?
C94 C62 O116 109.7(2) . . ?
C94 C62 C57 135.1(2) . . ?
C62 C94 C59 107.4(2) . . ?
C46 C96 C110 111.43(18) . . ?
C7 C144 C20 119.1(2) . . ?
C112 C142 C70 103.41(17) . . ?
C62 C57 C120 112.11(18) . . ?
O116 C55 Si32 112.10(16) . . ?
O116 C55 Si16 127.9(4) . . ?
C59 C55 Si32 139.37(18) . . ?
C59 C55 O116 108.1(2) . . ?
C59 C55 Si16 123.5(4) . . ?
C118 C139 Br13 118.77(18) . . ?
C118 C139 C2 122.0(2) . . ?
C2 C139 Br13 119.21(19) . . ?
C94 C59 C125 125.0(2) . . ?
C55 C59 C94 107.1(2) . . ?
C55 C59 C125 127.9(2) . . ?
C7 C2 C139 118.0(2) . . ?
C165 C127 Si40 114.95(19) . . ?
C152 C61 Si16 117.3(9) . . ?
C152 C61 C6 118.5(10) . . ?
C152 C61 C53 112.4(10) . . ?
C6 C61 Si16 104.7(7) . . ?
C6 C61 C53 101.1(9) . . ?
C53 C61 Si16 100.3(7) . . ?
C155 C115 Si52 109.45(19) . . ?
C155 C115 C171 107.4(3) . . ?
C155 C115 C99 109.3(3) . . ?
C171 C115 Si52 110.0(2) . . ?
C171 C115 C99 110.3(3) . . ?
C99 C115 Si52 110.3(2) . . ?
C144 C7 Br80 119.0(2) . . ?
C144 C7 C2 121.7(2) . . ?
C2 C7 Br80 119.2(2) . . ?
C156 C17 Si40 113.8(2) . . ?
C145 C65 Si40 113.9(2) . . ?
C55 Si16 C61 112.6(5) . . ?
C55 Si16 C158 109.7(7) . . ?
C55 Si16 C1 111.5(8) . . ?
C158 Si16 C61 107.1(5) . . ?
C1 Si16 C61 106.3(5) . . ?
C1 Si16 C158 109.4 . . ?
C85 C150 Si32 109.7(2) . . ?
C85 C150 C97 106.3(3) . . ?
C97 C150 Si32 109.4(2) . . ?
C168 C150 Si32 112.2(2) . . ?
C168 C150 C85 109.4(3) . . ?
C168 C150 C97 109.7(3) . . ?

loop_
_geom_bond_atom_site_label_1
_geom_bond_atom_site_label_2
_geom_bond_distance
_geom_bond_site_symmetry_2
_geom_bond_publ_flag
Br13 C139 1.896(3) . ?
Br80 C7 1.892(2) . ?
Si40 O28 1.6476(15) . ?
Si40 C127 1.859(2) . ?
Si40 C17 1.871(3) . ?
Si40 C65 1.869(3) . ?
Si52 O134 1.6407(16) . ?
Si52 C115 1.877(3) . ?
Si52 C79 1.861(3) . ?
Si52 C161 1.862(3) . ?
Si32 C55 1.887(3) . ?
Si32 C151 1.859(3) . ?
Si32 C71 1.863(3) . ?
Si32 C150 1.882(3) . ?
O42 C120 1.459(2) . ?
O42 C126 1.343(3) . ?
O28 C136 1.431(2) . ?
O134 C46 1.433(2) . ?
O100 C74 1.208(3) . ?
O116 C62 1.373(3) . ?
O116 C55 1.399(3) . ?
O34 C126 1.204(3) . ?
C106 C108 1.574(3) . ?
C106 C72 1.576(3) . ?
C106 C16 1.545(3) . ?
C108 C102 1.605(3) . ?
C108 C136 1.568(3) . ?
C108 C70 1.554(3) . ?
C112 C102 1.550(3) . ?
C112 C88 1.551(3) . ?
C112 C142 1.523(3) . ?
C72 C76 1.554(3) . ?
C72 C78 1.509(3) . ?
C72 C128 1.546(3) . ?
C74 C16 1.515(3) . ?
C74 C76 1.524(3) . ?
C102 C110 1.533(3) . ?
C102 C86 1.537(3) . ?
C88 C46 1.539(3) . ?
C88 C137 1.538(3) . ?
C88 C69 1.535(3) . ?
C136 C124 1.528(3) . ?
C70 C142 1.545(3) . ?
C76 C120 1.530(3) . ?
C118 C20 1.387(3) . ?
C118 C139 1.383(3) . ?
C110 C96 1.538(3) . ?
C78 C124 1.518(3) . ?
C46 C96 1.519(3) . ?
C120 C57 1.535(3) . ?
C20 C126 1.493(3) . ?
C20 C144 1.393(3) . ?
C62 C94 1.340(3) . ?
C62 C57 1.482(3) . ?
C94 C59 1.437(3) . ?
C144 C7 1.375(4) . ?
C55 C59 1.360(3) . ?
C55 Si16 1.704(11) . ?
C139 C2 1.383(3) . ?
C59 C125 1.496(3) . ?
C2 C7 1.383(4) . ?
C127 C165 1.536(4) . ?
C61 Si16 1.961(11) . ?
C61 C152 1.291(16) . ?
C61 C6 1.561(16) . ?
C61 C53 1.681(17) . ?
C115 C155 1.523(4) . ?
C115 C171 1.528(4) . ?
C115 C99 1.528(4) . ?
C17 C156 1.528(5) . ?
C65 C145 1.515(5) . ?
C85 C150 1.542(4) . ?
C97 C150 1.550(5) . ?
C168 C150 1.507(4) . ?
Si16 C158 1.8650 . ?
Si16 C1 1.8604 . ?
